data_4312235
loop_
_publ_author_name
'Jean-Pierre Costes'
'Juan Modesto Clemente-Juan'
'Fran\,coise Dahan'
'Julie Milon'

_publ_contact_author
;
       Dr Jean-Pierre Costes
       Laboratoire de Chimie de Coordination du CNRS
       205 Route de Narbonne
       31077 Toulouse Cedex
       France
;
_publ_contact_author_email costes@lcc-toulouse.fr
_publ_contact_author_fax '(33) 0561553003'
_publ_contact_author_phone '(33) 0561333152'
_publ_section_title
;
 Unprecedented (Cu2Ln)n Complexes (Ln = Gd3+, Tb3+): A New "Single Chain
 Magnet"
;
_journal_name_full 'Inorganic Chemistry'
_journal_page_first 8200
_journal_page_last 8202
_journal_paper_doi 10.1021/ic048921o
_journal_volume 43
_journal_year 2004
_chemical_formula_sum 'C22 H44 Cu2 Mg N4 O15'
_chemical_formula_weight 756.00
_chemical_name_systematic
;
 ?
;
_space_group_IT_number 15
_symmetry_cell_setting monoclinic
_symmetry_Int_Tables_number 15
_symmetry_space_group_name_Hall '-C 2yc'
_symmetry_space_group_name_H-M 'C 1 2/c 1'
_atom_sites_solution_hydrogens geom
_atom_sites_solution_primary direct
_atom_sites_solution_secondary difmap
_audit_creation_method SHELXL-97
_cell_angle_alpha 90.00
_cell_angle_beta 91.927(10)
_cell_angle_gamma 90.00
_cell_formula_units_Z 4
_cell_length_a 20.3360(18)
_cell_length_b 9.8990(8)
_cell_length_c 15.4056(13)
_cell_measurement_temperature 293(2)
_cell_volume 3099.5(5)
_computing_cell_refinement 'STOE-IPDS software (Stoe, 2.93, 1997)'
_computing_data_collection 'STOE-IPDS software (Stoe, 2.93, 1997)'
_computing_data_reduction 'XRED (Stoe, 1.08, 1996)'
_computing_molecular_graphics 'ZORTEP (Zsolnai, 1996)'
_computing_structure_refinement 'SHELXL-97 (Sheldrick, 1997)'
_computing_structure_solution 'SHELXS-97 (Sheldrick, 1990)'
_diffrn_ambient_temperature 293(2)
_diffrn_measured_fraction_theta_full 0.990
_diffrn_measured_fraction_theta_max 0.990
_diffrn_measurement_device_type STOE-IPDS
_diffrn_measurement_method 'Imaging Plate Detector System'
_diffrn_radiation_monochromator graphite
_diffrn_radiation_source 'fine-focus sealed tube'
_diffrn_radiation_type MoK\a
_diffrn_radiation_wavelength 0.71073
_diffrn_reflns_av_R_equivalents 0.0308
_diffrn_reflns_av_sigmaI/netI 0.0321
_diffrn_reflns_limit_h_max 24
_diffrn_reflns_limit_h_min -24
_diffrn_reflns_limit_k_max 12
_diffrn_reflns_limit_k_min -12
_diffrn_reflns_limit_l_max 18
_diffrn_reflns_limit_l_min -18
_diffrn_reflns_number 13459
_diffrn_reflns_theta_full 26.04
_diffrn_reflns_theta_max 26.04
_diffrn_reflns_theta_min 2.29
_exptl_absorpt_coefficient_mu 1.468
_exptl_absorpt_correction_T_max 0.7435
_exptl_absorpt_correction_T_min 0.5044
_exptl_absorpt_correction_type numerical
_exptl_absorpt_process_details 'X-SHAPE (Stoe & Cie, 1996)'
_exptl_crystal_colour Purple
_exptl_crystal_density_diffrn 1.620
_exptl_crystal_density_method 'not measured'
_exptl_crystal_description Plate
_exptl_crystal_F_000 1576
_exptl_crystal_size_max 0.50
_exptl_crystal_size_mid 0.30
_exptl_crystal_size_min 0.25
_refine_diff_density_max 0.457
_refine_diff_density_min -0.500
_refine_diff_density_rms 0.054
_refine_ls_extinction_method none
_refine_ls_goodness_of_fit_ref 1.087
_refine_ls_hydrogen_treatment mixed
_refine_ls_matrix_type full
_refine_ls_number_parameters 228
_refine_ls_number_reflns 3019
_refine_ls_number_restraints 15
_refine_ls_restrained_S_all 1.087
_refine_ls_R_factor_all 0.0335
_refine_ls_R_factor_gt 0.0287
_refine_ls_shift/su_max 0.002
_refine_ls_shift/su_mean 0.000
_refine_ls_structure_factor_coef Fsqd
_refine_ls_weighting_details 'calc w=1/[\s^2^(Fo^2^)+(0.0000P)^2^+0.3251P] where P=(Fo^2^+2Fc^2^)/3'
_refine_ls_weighting_scheme calc
_refine_ls_wR_factor_gt 0.0409
_refine_ls_wR_factor_ref 0.0413
_reflns_number_gt 2272
_reflns_number_total 3019
_reflns_threshold_expression >2sigma(I)
_cod_data_source_file ic048921osi20040806_023558.cif
_cod_data_source_block jp31
_cod_depositor_comments
;
The following automatic conversions were performed:
'_symmetry_cell_setting' value 'Monoclinic' changed to 'monoclinic'
according to '/home/saulius/struct/CIF-dictionaries/cif_core.dic'
dictionary named 'cif_core.dic' version 2.4.1 from
2010-06-29.

'_exptl_absorpt_correction_type' value 'Numerical' changed to
'numerical' according to
'/home/saulius/struct/CIF-dictionaries/cif_core.dic' dictionary named
'cif_core.dic' version 2.4.1 from 2010-06-29.

Automatic conversion script
Id: cif_fix_enum 1527 2010-12-29 10:47:43Z saulius 
;
_cod_original_sg_symbol_H-M 'C 2/c'
_cod_database_code 4312235

loop_
_symmetry_equiv_pos_as_xyz
'x, y, z'
'x, -y, z+1/2'
'x+1/2, y+1/2, z'
'x+1/2, -y+1/2, z+1/2'
'-x, -y, -z'
'-x, y, -z-1/2'
'-x+1/2, -y+1/2, -z'
'-x+1/2, y+1/2, -z-1/2'

loop_
_atom_site_label
_atom_site_type_symbol
_atom_site_fract_x
_atom_site_fract_y
_atom_site_fract_z
_atom_site_U_iso_or_equiv
_atom_site_adp_type
_atom_site_occupancy
_atom_site_symmetry_multiplicity
_atom_site_calc_flag
_atom_site_refinement_flags
_atom_site_disorder_assembly
_atom_site_disorder_group
Mg Mg 0.5000 0.5000 0.5000 0.03520(16) Uani 1 2 d S . .
O4 O 0.46789(5) 0.30490(10) 0.48307(6) 0.0389(3) Uani 1 1 d D . .
H41W H 0.4269(6) 0.3116(14) 0.4523(8) 0.043 Uiso 1 1 d D . .
H42W H 0.4647(6) 0.2622(14) 0.5386(8) 0.043 Uiso 1 1 d D . .
O5 O 0.42364(6) 0.53034(12) 0.58448(8) 0.0533(3) Uani 1 1 d D . .
H51W H 0.3847(7) 0.4770(15) 0.5922(9) 0.059 Uiso 1 1 d D . .
H52W H 0.4321(7) 0.5653(16) 0.6409(8) 0.059 Uiso 1 1 d D . .
O6 O 0.43806(6) 0.56354(13) 0.39668(8) 0.0599(3) Uani 1 1 d D . .
H61W H 0.4581(7) 0.5913(16) 0.3464(9) 0.066 Uiso 1 1 d D . .
H62W H 0.4051(7) 0.4966(15) 0.3955(11) 0.066 Uiso 1 1 d D . .
Cu Cu 0.338513(9) 0.170081(19) 0.619912(12) 0.03625(5) Uani 1 1 d . . .
O1 O 0.32695(4) 0.35702(9) 0.63732(6) 0.0395(3) Uani 1 1 d . . .
O2 O 0.43365(4) 0.18142(11) 0.62654(6) 0.0363(2) Uani 1 1 d . . .
O3 O 0.13896(4) 0.15904(10) 0.62736(6) 0.0419(3) Uani 1 1 d . . .
N1 N 0.24707(5) 0.13184(12) 0.60433(7) 0.0296(3) Uani 1 1 d . . .
N2 N 0.35187(7) -0.02954(13) 0.60619(11) 0.0614(5) Uani 1 1 d . . .
H2N H 0.3520 -0.0645 0.6608 0.068 Uiso 1 1 calc R . .
C1 C 0.26936(7) 0.41744(16) 0.64786(9) 0.0340(3) Uani 1 1 d . . .
C2 C 0.27021(7) 0.55491(16) 0.66993(9) 0.0394(4) Uani 1 1 d . . .
H2 H 0.3108 0.5975 0.6774 0.043 Uiso 1 1 calc R . .
C3 C 0.21470(7) 0.62943(15) 0.68104(8) 0.0395(4) Uani 1 1 d . . .
H3 H 0.2177 0.7209 0.6944 0.043 Uiso 1 1 calc R . .
C4 C 0.15313(8) 0.56690(17) 0.67217(9) 0.0425(4) Uani 1 1 d . . .
H4 H 0.1147 0.6162 0.6786 0.047 Uiso 1 1 calc R . .
C5 C 0.15062(7) 0.42975(17) 0.65359(9) 0.0390(4) Uani 1 1 d . . .
H5 H 0.1098 0.3875 0.6490 0.043 Uiso 1 1 calc R . .
C6 C 0.20719(7) 0.35295(13) 0.64147(8) 0.0283(3) Uani 1 1 d . . .
C7 C 0.19710(6) 0.20478(15) 0.62284(8) 0.0311(3) Uani 1 1 d . . .
C8 C 0.23327(8) -0.01394(15) 0.58973(10) 0.0406(4) Uani 1 1 d . . .
H8A H 0.1992 -0.0246 0.5447 0.045 Uiso 1 1 calc R . .
H8B H 0.2180 -0.0547 0.6426 0.045 Uiso 1 1 calc R . .
C9 C 0.29504(8) -0.08174(18) 0.56302(13) 0.0626(5) Uani 1 1 d . . .
H9A H 0.2919 -0.1777 0.5751 0.069 Uiso 1 1 calc R . .
H9B H 0.2993 -0.0709 0.5009 0.069 Uiso 1 1 calc R . .
C10 C 0.41692(8) -0.04641(18) 0.57697(12) 0.0578(5) Uani 1 1 d . . .
H10A H 0.4174 -0.0316 0.5148 0.064 Uiso 1 1 calc R . .
H10B H 0.4317 -0.1380 0.5887 0.064 Uiso 1 1 calc R . .
C11 C 0.46201(8) 0.05069(17) 0.62190(10) 0.0495(4) Uani 1 1 d . . .
H11A H 0.4724 0.0184 0.6802 0.054 Uiso 1 1 calc R . .
H11B H 0.5027 0.0560 0.5910 0.054 Uiso 1 1 calc R . .
O7 O 0.5000 0.67100(17) 0.2500 0.0527(4) Uani 1 2 d SD . .
H71W H 0.5231(7) 0.7240(14) 0.2923(7) 0.058 Uiso 1 1 d D . .
O8 O 0.43365(7) 0.70199(15) 0.72510(8) 0.0748(4) Uani 1 1 d D . .
H81W H 0.4050(7) 0.7240(19) 0.7705(10) 0.082 Uiso 1 1 d D . .
H82W H 0.4801(6) 0.7015(15) 0.7401(14) 0.082 Uiso 1 1 d D . .

loop_
_atom_site_aniso_label
_atom_site_aniso_U_11
_atom_site_aniso_U_22
_atom_site_aniso_U_33
_atom_site_aniso_U_23
_atom_site_aniso_U_13
_atom_site_aniso_U_12
Mg 0.0315(4) 0.0418(4) 0.0325(3) -0.0032(3) 0.0040(3) -0.0075(3)
O4 0.0397(5) 0.0417(7) 0.0350(5) -0.0004(5) -0.0014(5) -0.0070(5)
O5 0.0508(7) 0.0542(8) 0.0566(7) -0.0133(6) 0.0260(6) -0.0234(6)
O6 0.0493(7) 0.0690(9) 0.0602(8) 0.0154(8) -0.0148(6) -0.0262(7)
Cu 0.03130(9) 0.03374(10) 0.04369(10) -0.00311(10) 0.00102(7) -0.00350(10)
O1 0.0315(5) 0.0323(6) 0.0547(7) -0.0032(5) 0.0030(5) -0.0055(5)
O2 0.0329(5) 0.0373(6) 0.0388(5) -0.0015(5) 0.0026(4) 0.0015(5)
O3 0.0333(5) 0.0421(6) 0.0498(6) 0.0077(6) -0.0056(5) -0.0158(5)
N1 0.0339(6) 0.0303(7) 0.0244(6) 0.0035(5) 0.0000(5) -0.0037(5)
N2 0.0506(9) 0.0474(10) 0.0854(12) -0.0131(9) -0.0097(9) 0.0026(7)
C1 0.0326(7) 0.0429(9) 0.0262(7) 0.0011(7) -0.0026(6) -0.0003(8)
C2 0.0399(9) 0.0431(9) 0.0351(8) -0.0015(7) -0.0008(7) -0.0053(8)
C3 0.0578(10) 0.0314(8) 0.0295(7) -0.0014(6) 0.0044(7) -0.0002(8)
C4 0.0441(9) 0.0490(10) 0.0347(8) -0.0007(8) 0.0066(7) 0.0115(9)
C5 0.0356(8) 0.0502(10) 0.0310(7) 0.0038(8) -0.0007(6) -0.0052(8)
C6 0.0368(7) 0.0285(8) 0.0194(6) 0.0034(6) -0.0002(6) -0.0028(7)
C7 0.0296(7) 0.0427(9) 0.0210(6) 0.0093(6) -0.0015(6) -0.0048(7)
C8 0.0519(10) 0.0336(9) 0.0365(8) -0.0044(7) 0.0039(7) -0.0125(8)
C9 0.0561(11) 0.0457(11) 0.0856(14) -0.0147(11) -0.0016(10) -0.0052(10)
C10 0.0546(11) 0.0546(12) 0.0644(11) -0.0116(10) 0.0055(10) 0.0027(9)
C11 0.0470(10) 0.0541(11) 0.0473(9) -0.0020(9) -0.0006(8) 0.0065(9)
O7 0.0713(11) 0.0481(10) 0.0377(8) 0.000 -0.0120(8) 0.000
O8 0.0712(8) 0.0920(11) 0.0620(9) -0.0119(8) 0.0129(7) -0.0096(9)

loop_
_atom_type_symbol
_atom_type_description
_atom_type_scat_dispersion_real
_atom_type_scat_dispersion_imag
_atom_type_scat_source
C C 0.0033 0.0016 'International Tables Vol C Tables 4.2.6.8 and 6.1.1.4'
H H 0.0000 0.0000 'International Tables Vol C Tables 4.2.6.8 and 6.1.1.4'
N N 0.0061 0.0033 'International Tables Vol C Tables 4.2.6.8 and 6.1.1.4'
O O 0.0106 0.0060 'International Tables Vol C Tables 4.2.6.8 and 6.1.1.4'
Mg Mg 0.0486 0.0363 'International Tables Vol C Tables 4.2.6.8 and 6.1.1.4'
Cu Cu 0.3201 1.2651 'International Tables Vol C Tables 4.2.6.8 and 6.1.1.4'

loop_
_geom_angle_atom_site_label_1
_geom_angle_atom_site_label_2
_geom_angle_atom_site_label_3
_geom_angle
_geom_angle_site_symmetry_1
_geom_angle_site_symmetry_3
_geom_angle_publ_flag
O4 Mg O4 180.0 5_666 . ?
O4 Mg O5 91.47(4) 5_666 . ?
O4 Mg O5 88.53(4) . . ?
O4 Mg O5 88.53(4) 5_666 5_666 ?
O4 Mg O5 91.47(4) . 5_666 ?
O5 Mg O5 180.0 . 5_666 ?
O4 Mg O6 89.69(5) 5_666 . ?
O4 Mg O6 90.31(5) . . ?
O5 Mg O6 89.40(5) . . ?
O5 Mg O6 90.60(5) 5_666 . ?
O4 Mg O6 90.31(5) 5_666 5_666 ?
O4 Mg O6 89.69(5) . 5_666 ?
O5 Mg O6 90.60(5) . 5_666 ?
O5 Mg O6 89.40(5) 5_666 5_666 ?
O6 Mg O6 180.000(1) . 5_666 ?
Mg O4 H41W 105.6(9) . . ?
Mg O4 H42W 109.4(8) . . ?
H41W O4 H42W 113.2(11) . . ?
Mg O5 H51W 129.2(9) . . ?
Mg O5 H52W 120.8(9) . . ?
H51W O5 H52W 102.2(11) . . ?
Mg O6 H61W 116.9(10) . . ?
Mg O6 H62W 102.3(10) . . ?
H61W O6 H62W 121.6(14) . . ?
O1 Cu N1 94.99(5) . . ?
O1 Cu O2 93.71(4) . . ?
N1 Cu O2 170.78(5) . . ?
O1 Cu N2 177.82(6) . . ?
N1 Cu N2 85.76(5) . . ?
O2 Cu N2 85.65(5) . . ?
C1 O1 Cu 124.98(9) . . ?
C11 O2 Cu 110.56(9) . . ?
C7 N1 C8 115.60(12) . . ?
C7 N1 Cu 129.47(10) . . ?
C8 N1 Cu 113.00(9) . . ?
C9 N2 C10 124.31(15) . . ?
C9 N2 Cu 107.36(11) . . ?
C10 N2 Cu 106.25(11) . . ?
C9 N2 H2N 105.9 . . ?
C10 N2 H2N 105.9 . . ?
Cu N2 H2N 105.9 . . ?
O1 C1 C2 117.53(13) . . ?
O1 C1 C6 125.19(13) . . ?
C2 C1 C6 117.24(13) . . ?
C3 C2 C1 123.47(14) . . ?
C3 C2 H2 118.3 . . ?
C1 C2 H2 118.3 . . ?
C2 C3 C4 119.35(14) . . ?
C2 C3 H3 120.3 . . ?
C4 C3 H3 120.3 . . ?
C5 C4 C3 118.64(14) . . ?
C5 C4 H4 120.7 . . ?
C3 C4 H4 120.7 . . ?
C4 C5 C6 122.36(14) . . ?
C4 C5 H5 118.8 . . ?
C6 C5 H5 118.8 . . ?
C5 C6 C1 118.85(13) . . ?
C5 C6 C7 116.59(12) . . ?
C1 C6 C7 124.55(12) . . ?
O3 C7 N1 123.77(14) . . ?
O3 C7 C6 117.23(13) . . ?
N1 C7 C6 119.00(12) . . ?
N1 C8 C9 108.77(13) . . ?
N1 C8 H8A 109.9 . . ?
C9 C8 H8A 109.9 . . ?
N1 C8 H8B 109.9 . . ?
C9 C8 H8B 109.9 . . ?
H8A C8 H8B 108.3 . . ?
N2 C9 C8 112.85(14) . . ?
N2 C9 H9A 109.0 . . ?
C8 C9 H9A 109.0 . . ?
N2 C9 H9B 109.0 . . ?
C8 C9 H9B 109.0 . . ?
H9A C9 H9B 107.8 . . ?
N2 C10 C11 110.07(14) . . ?
N2 C10 H10A 109.6 . . ?
C11 C10 H10A 109.6 . . ?
N2 C10 H10B 109.6 . . ?
C11 C10 H10B 109.6 . . ?
H10A C10 H10B 108.2 . . ?
O2 C11 C10 111.62(13) . . ?
O2 C11 H11A 109.3 . . ?
C10 C11 H11A 109.3 . . ?
O2 C11 H11B 109.3 . . ?
C10 C11 H11B 109.3 . . ?
H11A C11 H11B 108.0 . . ?
H81W O8 H82W 116.4(16) . . ?

loop_
_geom_bond_atom_site_label_1
_geom_bond_atom_site_label_2
_geom_bond_distance
_geom_bond_site_symmetry_2
_geom_bond_publ_flag
Mg O4 2.0525(10) 5_666 ?
Mg O4 2.0525(10) . ?
Mg O5 2.0812(11) . ?
Mg O5 2.0812(11) 5_666 ?
Mg O6 2.0931(12) . ?
Mg O6 2.0931(12) 5_666 ?
O4 H41W 0.948(11) . ?
O4 H42W 0.959(11) . ?
O5 H51W 0.963(12) . ?
O5 H52W 0.946(12) . ?
O6 H61W 0.930(12) . ?
O6 H62W 0.943(12) . ?
Cu O1 1.8857(10) . ?
Cu N1 1.9049(11) . ?
Cu O2 1.9373(9) . ?
Cu N2 2.0068(13) . ?
O1 C1 1.330(2) . ?
O2 C11 1.419(2) . ?
O3 C7 1.270(2) . ?
N1 C7 1.286(2) . ?
N1 C8 1.486(2) . ?
N2 C9 1.412(2) . ?
N2 C10 1.421(2) . ?
N2 H2N 0.9100 . ?
C1 C2 1.403(2) . ?
C1 C6 1.417(2) . ?
C2 C3 1.364(2) . ?
C2 H2 0.9300 . ?
C3 C4 1.399(2) . ?
C3 H3 0.9300 . ?
C4 C5 1.388(2) . ?
C4 H4 0.9300 . ?
C5 C6 1.397(2) . ?
C5 H5 0.9300 . ?
C6 C7 1.507(2) . ?
C8 C9 1.494(2) . ?
C8 H8A 0.9700 . ?
C8 H8B 0.9700 . ?
C9 H9A 0.9700 . ?
C9 H9B 0.9700 . ?
C10 C11 1.484(2) . ?
C10 H10A 0.9700 . ?
C10 H10B 0.9700 . ?
C11 H11A 0.9700 . ?
C11 H11B 0.9700 . ?
O7 H71W 0.949(9) . ?
O8 H81W 0.951(13) . ?
O8 H82W 0.965(11) . ?

loop_
_geom_hbond_atom_site_label_D
_geom_hbond_atom_site_label_H
_geom_hbond_atom_site_label_A
_geom_hbond_distance_DH
_geom_hbond_distance_HA
_geom_hbond_distance_DA
_geom_hbond_angle_DHA
_geom_hbond_site_symmetry_A
O4 H41W O3 0.948(11) 1.809(11) 2.7376(14) 165.8(12) 7_556
O4 H42W O2 0.959(11) 1.712(12) 2.6395(14) 161.8(12) .
O5 H51W O1 0.963(12) 1.824(13) 2.7533(14) 161.2(13) .
O5 H52W O8 0.946(12) 1.874(13) 2.7552(17) 153.9(15) .
O6 H61W O7 0.930(12) 1.907(12) 2.8313(14) 172.5(15) .
O6 H62W O3 0.943(12) 1.810(13) 2.7214(15) 161.6(15) 7_556
O7 H71W O2 0.949(9) 1.771(9) 2.7202(13) 178.2(13) 5_666
O8 H81W O3 0.951(13) 1.945(15) 2.7845(17) 146.0(16) 8_557
O8 H82W O8 0.965(11) 1.816(12) 2.780(3) 177(2) 6_657
